data_1552820
loop_
_publ_author_name
'Xiao, Zefan'
'Zheng, Handou'
'Du, Cheng'
'Zhong, Liu'
'Liao, Heng'
'Gao, Jie'
'Gao, Haiyang'
'Wu, Qing'

_publ_section_title
;
 Enhancement on Alternating Copolymerization of Carbon Monoxide and
 Styrene by Dibenzobarrelene-Based \a-Diimine Palladium Catalysts
;
_journal_issue 22
_journal_name_full Macromolecules
_journal_page_first 9110
_journal_paper_doi 10.1021/acs.macromol.8b01786
_journal_volume 51
_journal_year 2018
_chemical_formula_moiety 'C31 H27 Cl N2 O2 Pd, 2(C H2 Cl2)'
_chemical_formula_sum 'C33 H31 Cl5 N2 O2 Pd'
_chemical_formula_weight 771.25
_space_group_crystal_system monoclinic
_space_group_IT_number 14
_space_group_name_Hall '-P 2ybc'
_space_group_name_H-M_alt 'P 1 21/c 1'
_atom_sites_solution_hydrogens geom
_atom_sites_solution_primary direct
_atom_sites_solution_secondary difmap
_audit_creation_date 2016-07-28
_audit_creation_method
;
Olex2 1.2
(compiled 2016.02.19 svn.r3266 for OlexSys, GUI svn.r5155)
;
_cell_angle_alpha 90.00
_cell_angle_beta 99.976(3)
_cell_angle_gamma 90.00
_cell_formula_units_Z 4
_cell_length_a 9.9080(7)
_cell_length_b 22.0742(18)
_cell_length_c 15.5558(14)
_cell_measurement_reflns_used 7645
_cell_measurement_temperature 150.00(2)
_cell_measurement_theta_max 54.98
_cell_measurement_theta_min 6.14
_cell_volume 3350.8(5)
_computing_molecular_graphics 'Olex2 (Dolomanov et al., 2009)'
_computing_publication_material 'Olex2 (Dolomanov et al., 2009)'
_computing_structure_refinement 'XL (Sheldrick, 2008)'
_computing_structure_solution 'ShelXT (Sheldrick, 2015)'
_diffrn_ambient_temperature 150.00(2)
_diffrn_measured_fraction_theta_full 0.995
_diffrn_measured_fraction_theta_max 0.995
_diffrn_measurement_device_type 'Xcalibur, Atlas, Gemini Ultra'
_diffrn_radiation_monochromator graphite
_diffrn_radiation_type MoK\a
_diffrn_radiation_wavelength 0.71075
_diffrn_reflns_av_R_equivalents 0.0497
_diffrn_reflns_av_unetI/netI 0.0462
_diffrn_reflns_limit_h_max 11
_diffrn_reflns_limit_h_min -12
_diffrn_reflns_limit_k_max 28
_diffrn_reflns_limit_k_min -28
_diffrn_reflns_limit_l_max 20
_diffrn_reflns_limit_l_min -20
_diffrn_reflns_number 31798
_diffrn_reflns_theta_full 27.49
_diffrn_reflns_theta_max 27.49
_diffrn_reflns_theta_min 3.07
_diffrn_source 'fine-focus sealed tube'
_exptl_absorpt_coefficient_mu 0.985
_exptl_absorpt_correction_T_max 0.906
_exptl_absorpt_correction_T_min 0.889
_exptl_absorpt_correction_type multi-scan
_exptl_absorpt_process_details 'CrysAlisPro, Agilent Technologies,'
_exptl_crystal_colour black
_exptl_crystal_colour_primary black
_exptl_crystal_density_diffrn 1.529
_exptl_crystal_density_method 'not measured'
_exptl_crystal_description block
_exptl_crystal_F_000 1560
_exptl_crystal_size_max 0.2
_exptl_crystal_size_mid 0.1
_exptl_crystal_size_min 0.1
_refine_diff_density_max 1.853
_refine_diff_density_min -1.082
_refine_diff_density_rms 0.115
_refine_ls_extinction_method none
_refine_ls_goodness_of_fit_ref 0.941
_refine_ls_hydrogen_treatment constr
_refine_ls_matrix_type full
_refine_ls_number_parameters 391
_refine_ls_number_reflns 7645
_refine_ls_number_restraints 0
_refine_ls_restrained_S_all 0.941
_refine_ls_R_factor_all 0.0710
_refine_ls_R_factor_gt 0.0585
_refine_ls_shift/su_max 0.002
_refine_ls_shift/su_mean 0.000
_refine_ls_structure_factor_coef Fsqd
_refine_ls_weighting_details 'calc w=1/[\s^2^(Fo^2^)+(0.1340P)^2^+2.9230P] where P=(Fo^2^+2Fc^2^)/3'
_refine_ls_weighting_scheme calc
_refine_ls_wR_factor_gt 0.1792
_refine_ls_wR_factor_ref 0.1912
_reflns_number_gt 5921
_reflns_number_total 7645
_reflns_threshold_expression >2sigma(I)
_cod_data_source_file ma8b01786_si_002.cif
_cod_data_source_block shelx
_cod_database_code 1552820
_olex2_refinement_description
;
1. Fixed Uiso
 At 1.2 times of:
  All C(H) groups, All C(H,H) groups
 At 1.5 times of:
  All C(H,H,H) groups
2.a Ternary CH refined with riding coordinates:
 C25(H25), C18(H18)
2.b Secondary CH2 refined with riding coordinates:
 C32(H32A,H32B), C33(H33A,H33B)
2.c Aromatic/amide H refined with riding coordinates:
 C14(H14), C3(H3), C4(H4), C30(H30), C13(H13), C11(H11), C23(H23), C7(H7),
 C27(H27), C20(H20), C10(H10), C6(H6), C29(H29), C28(H28), C21(H21), C22(H22)
2.d Idealised Me refined as rotating group:
 C1(H1A,H1B,H1C), C8(H8A,H8B,H8C), C15(H15A,H15B,H15C)
;
_olex2_submission_special_instructions 'No special instructions were received'

loop_
_space_group_symop_id
_space_group_symop_operation_xyz
1 'x, y, z'
2 '-x, y+1/2, -z+1/2'
3 '-x, -y, -z'
4 'x, -y-1/2, z-1/2'

loop_
_atom_site_label
_atom_site_type_symbol
_atom_site_fract_x
_atom_site_fract_y
_atom_site_fract_z
_atom_site_U_iso_or_equiv
_atom_site_adp_type
_atom_site_occupancy
_atom_site_calc_flag
_atom_site_refinement_flags_posn
Pd1 Pd 0.42306(3) 0.623410(13) 0.36589(2) 0.04574(14) Uani 1 d .
Cl1 Cl 0.43154(19) 0.61617(8) 0.51217(11) 0.0881(5) Uani 1 d .
Cl2 Cl 0.49636(18) 0.47832(9) 0.21281(13) 0.1016(5) Uani 1 d .
Cl3 Cl 0.21409(18) 0.44879(9) 0.22334(13) 0.1017(5) Uani 1 d .
Cl4 Cl 0.6978(4) 0.35249(13) 0.1123(2) 0.1571(11) Uani 1 d .
C1 C 0.2073(3) 0.63884(15) 0.3653(2) 0.0337(7) Uani 1 d .
H1A H 0.1549 0.6067 0.3341 0.051 Uiso 1 calc GR
H1B H 0.1806 0.6768 0.3372 0.051 Uiso 1 calc GR
H1C H 0.1906 0.6399 0.4242 0.051 Uiso 1 calc GR
Cl5 Cl 0.4672(3) 0.29136(16) 0.1631(3) 0.1930(16) Uani 1 d .
N2 N 0.6367(3) 0.60876(15) 0.3598(2) 0.0449(7) Uani 1 d .
O1 O -0.0045(3) 0.72265(17) -0.0193(3) 0.0748(10) Uani 1 d .
N1 N 0.4261(3) 0.63911(16) 0.2329(2) 0.0471(7) Uani 1 d .
O2 O 1.0433(4) 0.5381(2) 0.6351(2) 0.0788(11) Uani 1 d .
C17 C 0.6647(4) 0.62101(17) 0.2841(3) 0.0440(8) Uani 1 d .
C16 C 0.5466(4) 0.63700(18) 0.2137(3) 0.0461(8) Uani 1 d .
C25 C 0.8009(4) 0.62213(18) 0.2504(3) 0.0478(9) Uani 1 d .
H25 H 0.8797 0.6119 0.2953 0.057 Uiso 1 calc R
C9 C 0.7445(4) 0.59402(17) 0.4305(2) 0.0439(8) Uani 1 d .
C31 C 0.6953(4) 0.70115(19) 0.1501(3) 0.0504(9) Uani 1 d .
C26 C 0.8062(4) 0.68673(19) 0.2161(3) 0.0513(9) Uani 1 d .
C2 C 0.3134(4) 0.65997(19) 0.1679(3) 0.0487(9) Uani 1 d .
C18 C 0.5949(4) 0.6499(2) 0.1273(3) 0.0495(9) Uani 1 d .
H18 H 0.5194 0.6602 0.0801 0.059 Uiso 1 calc R
C14 C 0.8587(5) 0.62918(18) 0.4535(3) 0.0501(9) Uani 1 d .
H14 H 0.8684 0.6648 0.4231 0.060 Uiso 1 calc R
C5 C 0.0954(4) 0.6991(2) 0.0438(3) 0.0548(10) Uani 1 d .
C12 C 0.9483(4) 0.5593(2) 0.5668(3) 0.0566(10) Uani 1 d .
C3 C 0.2038(5) 0.62198(19) 0.1414(3) 0.0557(10) Uani 1 d .
H3 H 0.2028 0.5834 0.1652 0.067 Uiso 1 calc R
C4 C 0.0935(5) 0.6417(2) 0.0783(3) 0.0604(11) Uani 1 d .
H4 H 0.0196 0.6161 0.0600 0.072 Uiso 1 calc R
C30 C 0.6819(6) 0.7597(2) 0.1153(3) 0.0637(12) Uani 1 d .
H30 H 0.6080 0.7694 0.0720 0.076 Uiso 1 calc R
C13 C 0.9611(5) 0.6116(2) 0.5227(3) 0.0571(10) Uani 1 d .
H13 H 1.0382 0.6358 0.5386 0.069 Uiso 1 calc R
C19 C 0.6736(4) 0.5942(2) 0.1072(3) 0.0515(9) Uani 1 d .
C11 C 0.8318(5) 0.5238(2) 0.5444(3) 0.0605(11) Uani 1 d .
H11 H 0.8230 0.4880 0.5746 0.073 Uiso 1 calc R
C24 C 0.7835(4) 0.57960(19) 0.1725(3) 0.0490(9) Uani 1 d .
C23 C 0.8676(5) 0.5303(2) 0.1633(3) 0.0618(11) Uani 1 d .
H23 H 0.9404 0.5203 0.2072 0.074 Uiso 1 calc R
C7 C 0.3143(5) 0.7182(2) 0.1332(3) 0.0580(10) Uani 1 d .
H7 H 0.3879 0.7440 0.1518 0.070 Uiso 1 calc R
C27 C 0.9041(5) 0.7304(2) 0.2464(3) 0.0654(12) Uani 1 d .
H27 H 0.9782 0.7214 0.2899 0.079 Uiso 1 calc R
C20 C 0.6467(5) 0.5595(2) 0.0319(3) 0.0633(11) Uani 1 d .
H20 H 0.5724 0.5684 -0.0116 0.076 Uiso 1 calc R
C10 C 0.7296(4) 0.5412(2) 0.4778(3) 0.0547(10) Uani 1 d .
H10 H 0.6505 0.5180 0.4641 0.066 Uiso 1 calc R
C6 C 0.2061(5) 0.7377(2) 0.0714(3) 0.0619(11) Uani 1 d .
H6 H 0.2068 0.7765 0.0482 0.074 Uiso 1 calc R
C29 C 0.7788(6) 0.8026(2) 0.1456(4) 0.0727(14) Uani 1 d .
H29 H 0.7703 0.8416 0.1226 0.087 Uiso 1 calc R
C28 C 0.8879(6) 0.7887(3) 0.2093(4) 0.0799(16) Uani 1 d .
H28 H 0.9527 0.8184 0.2285 0.096 Uiso 1 calc R
C21 C 0.7335(7) 0.5110(3) 0.0225(4) 0.0779(15) Uani 1 d .
H21 H 0.7184 0.4881 -0.0285 0.093 Uiso 1 calc R
C8 C -0.1179(6) 0.6849(3) -0.0505(4) 0.0901(19) Uani 1 d .
H8A H -0.1780 0.7053 -0.0965 0.135 Uiso 1 calc GR
H8B H -0.1666 0.6761 -0.0037 0.135 Uiso 1 calc GR
H8C H -0.0861 0.6479 -0.0723 0.135 Uiso 1 calc GR
C22 C 0.8404(6) 0.4966(2) 0.0874(4) 0.0767(15) Uani 1 d .
H22 H 0.8957 0.4636 0.0803 0.092 Uiso 1 calc R
C15 C 1.1638(6) 0.5731(4) 0.6603(4) 0.094(2) Uani 1 d .
H15A H 1.2091 0.5784 0.6111 0.141 Uiso 1 calc GR
H15B H 1.2240 0.5526 0.7062 0.141 Uiso 1 calc GR
H15C H 1.1397 0.6120 0.6808 0.141 Uiso 1 calc GR
C32 C 0.3776(8) 0.4594(4) 0.2811(5) 0.112(2) Uani 1 d .
H32A H 0.4075 0.4226 0.3128 0.135 Uiso 1 calc R
H32B H 0.3759 0.4915 0.3234 0.135 Uiso 1 calc R
C33 C 0.6331(17) 0.2874(5) 0.1368(9) 0.204(7) Uani 1 d .
H33A H 0.6942 0.2698 0.1859 0.244 Uiso 1 calc R
H33B H 0.6306 0.2601 0.0876 0.244 Uiso 1 calc R

loop_
_atom_site_aniso_label
_atom_site_aniso_U_11
_atom_site_aniso_U_22
_atom_site_aniso_U_33
_atom_site_aniso_U_23
_atom_site_aniso_U_13
_atom_site_aniso_U_12
Pd1 0.0452(2) 0.0468(2) 0.0475(2) 0.00232(12) 0.01442(14) 0.00103(11)
Cl1 0.0925(11) 0.1030(11) 0.0700(9) 0.0052(7) 0.0176(8) -0.0061(8)
Cl2 0.0798(10) 0.1057(12) 0.1199(15) -0.0095(10) 0.0185(9) -0.0052(9)
Cl3 0.0810(10) 0.1062(12) 0.1165(14) 0.0178(10) 0.0128(9) -0.0043(9)
Cl4 0.205(3) 0.1245(18) 0.157(2) -0.0135(18) 0.076(2) -0.0103(19)
C1 0.0109(12) 0.0376(15) 0.0522(19) 0.0062(14) 0.0047(11) 0.0095(11)
Cl5 0.0985(16) 0.164(3) 0.298(5) 0.061(3) -0.018(2) 0.0029(17)
N2 0.0455(17) 0.0466(16) 0.0429(17) 0.0012(13) 0.0090(13) 0.0035(14)
O1 0.0547(18) 0.084(2) 0.078(2) 0.0193(19) -0.0107(16) 0.0073(17)
N1 0.0427(17) 0.0504(17) 0.0480(18) 0.0065(15) 0.0069(14) 0.0060(14)
O2 0.0538(18) 0.118(3) 0.062(2) 0.031(2) 0.0031(15) 0.009(2)
C17 0.0407(19) 0.050(2) 0.0419(19) 0.0057(15) 0.0089(15) 0.0049(15)
C16 0.048(2) 0.0461(19) 0.043(2) 0.0042(16) 0.0044(16) 0.0052(16)
C25 0.0416(19) 0.058(2) 0.044(2) 0.0074(17) 0.0093(16) 0.0079(16)
C9 0.0443(19) 0.049(2) 0.0384(18) 0.0037(15) 0.0087(15) 0.0069(16)
C31 0.055(2) 0.052(2) 0.047(2) 0.0050(17) 0.0171(17) 0.0056(17)
C26 0.052(2) 0.057(2) 0.049(2) 0.0024(18) 0.0199(17) 0.0016(18)
C2 0.048(2) 0.051(2) 0.048(2) 0.0044(17) 0.0079(16) 0.0080(17)
C18 0.053(2) 0.054(2) 0.041(2) 0.0081(16) 0.0086(16) 0.0072(18)
C14 0.054(2) 0.050(2) 0.047(2) 0.0045(17) 0.0106(17) -0.0054(17)
C5 0.045(2) 0.066(3) 0.053(2) 0.008(2) 0.0044(17) 0.0099(19)
C12 0.044(2) 0.083(3) 0.043(2) 0.009(2) 0.0087(16) 0.008(2)
C3 0.053(2) 0.059(2) 0.054(2) 0.0128(19) 0.0064(19) -0.0028(18)
C4 0.049(2) 0.070(3) 0.060(3) 0.005(2) 0.0021(19) -0.006(2)
C30 0.080(3) 0.058(2) 0.058(3) 0.010(2) 0.026(2) 0.008(2)
C13 0.050(2) 0.075(3) 0.046(2) 0.000(2) 0.0077(17) -0.008(2)
C19 0.054(2) 0.058(2) 0.045(2) 0.0058(18) 0.0159(17) 0.0014(18)
C11 0.063(3) 0.062(3) 0.057(3) 0.022(2) 0.011(2) 0.007(2)
C24 0.052(2) 0.049(2) 0.048(2) 0.0078(17) 0.0168(17) 0.0046(17)
C23 0.065(3) 0.058(2) 0.067(3) 0.009(2) 0.025(2) 0.014(2)
C7 0.052(2) 0.049(2) 0.069(3) 0.002(2) -0.002(2) 0.0025(18)
C27 0.058(3) 0.076(3) 0.065(3) 0.001(2) 0.021(2) -0.004(2)
C20 0.076(3) 0.064(3) 0.051(2) -0.002(2) 0.013(2) -0.001(2)
C10 0.049(2) 0.056(2) 0.057(2) 0.0100(19) 0.0055(18) -0.0014(18)
C6 0.058(3) 0.050(2) 0.074(3) 0.012(2) 0.001(2) 0.006(2)
C29 0.086(4) 0.058(3) 0.081(4) 0.009(2) 0.035(3) 0.002(3)
C28 0.086(4) 0.065(3) 0.097(4) -0.012(3) 0.038(3) -0.022(3)
C21 0.100(4) 0.066(3) 0.070(3) -0.017(3) 0.022(3) 0.001(3)
C8 0.060(3) 0.128(5) 0.074(4) 0.015(4) -0.011(3) -0.003(3)
C22 0.095(4) 0.062(3) 0.080(4) -0.004(3) 0.032(3) 0.018(3)
C15 0.060(3) 0.144(6) 0.069(4) 0.021(4) -0.010(3) 0.006(4)
C32 0.113(6) 0.142(7) 0.078(4) 0.022(4) 0.005(4) -0.001(5)
C33 0.321(19) 0.108(7) 0.208(14) 0.045(8) 0.121(13) 0.061(10)

loop_
_atom_type_symbol
_atom_type_description
_atom_type_scat_dispersion_real
_atom_type_scat_dispersion_imag
_atom_type_scat_source
C C 0.0033 0.0016 'International Tables Vol C Tables 4.2.6.8 and 6.1.1.4'
H H 0.0000 0.0000 'International Tables Vol C Tables 4.2.6.8 and 6.1.1.4'
Cl Cl 0.1484 0.1585 'International Tables Vol C Tables 4.2.6.8 and 6.1.1.4'
N N 0.0061 0.0033 'International Tables Vol C Tables 4.2.6.8 and 6.1.1.4'
O O 0.0106 0.0060 'International Tables Vol C Tables 4.2.6.8 and 6.1.1.4'
Pd Pd -0.9988 1.0072 'International Tables Vol C Tables 4.2.6.8 and 6.1.1.4'

loop_
_geom_angle_atom_site_label_1
_geom_angle_atom_site_label_2
_geom_angle_atom_site_label_3
_geom_angle
C1 Pd1 Cl1 83.14(11)
N2 Pd1 Cl1 99.61(10)
N2 Pd1 C1 177.25(12)
N1 Pd1 Cl1 173.84(10)
N1 Pd1 C1 98.74(13)
N1 Pd1 N2 78.51(13)
Pd1 C1 H1A 109.5
Pd1 C1 H1B 109.5
Pd1 C1 H1C 109.5
H1A C1 H1B 109.5
H1A C1 H1C 109.5
H1B C1 H1C 109.5
C17 N2 Pd1 112.2(3)
C17 N2 C9 120.1(3)
C9 N2 Pd1 127.4(2)
C5 O1 C8 117.1(4)
C16 N1 Pd1 113.4(3)
C16 N1 C2 119.1(3)
C2 N1 Pd1 126.9(3)
C12 O2 C15 117.3(4)
N2 C17 C16 117.0(4)
N2 C17 C25 131.4(4)
C16 C17 C25 111.6(3)
N1 C16 C17 118.6(4)
N1 C16 C18 130.2(3)
C17 C16 C18 111.3(3)
C17 C25 H25 113.1
C26 C25 C17 102.8(3)
C26 C25 H25 113.1
C24 C25 C17 106.2(3)
C24 C25 H25 113.1
C24 C25 C26 107.8(3)
C14 C9 N2 123.0(4)
C14 C9 C10 119.6(4)
C10 C9 N2 117.4(4)
C26 C31 C18 113.8(4)
C30 C31 C26 120.1(4)
C30 C31 C18 126.0(4)
C31 C26 C25 113.4(4)
C27 C26 C25 126.5(4)
C27 C26 C31 120.1(4)
C3 C2 N1 119.3(4)
C3 C2 C7 120.2(4)
C7 C2 N1 120.6(4)
C16 C18 H18 112.8
C31 C18 C16 103.1(3)
C31 C18 H18 112.8
C31 C18 C19 108.3(3)
C19 C18 C16 106.3(3)
C19 C18 H18 112.8
C9 C14 H14 120.0
C9 C14 C13 120.0(4)
C13 C14 H14 120.0
O1 C5 C4 124.8(4)
O1 C5 C6 114.8(4)
C4 C5 C6 120.3(4)
O2 C12 C11 115.5(4)
C13 C12 O2 124.6(4)
C13 C12 C11 119.9(4)
C2 C3 H3 120.1
C2 C3 C4 119.9(4)
C4 C3 H3 120.1
C5 C4 C3 119.7(4)
C5 C4 H4 120.2
C3 C4 H4 120.2
C31 C30 H30 120.3
C29 C30 C31 119.4(5)
C29 C30 H30 120.3
C14 C13 H13 119.8
C12 C13 C14 120.3(4)
C12 C13 H13 119.8
C24 C19 C18 113.7(4)
C20 C19 C18 126.2(4)
C20 C19 C24 120.1(4)
C12 C11 H11 119.9
C10 C11 C12 120.2(4)
C10 C11 H11 119.9
C19 C24 C25 113.9(4)
C19 C24 C23 120.8(4)
C23 C24 C25 125.3(4)
C24 C23 H23 120.8
C22 C23 C24 118.5(5)
C22 C23 H23 120.8
C2 C7 H7 119.9
C6 C7 C2 120.1(4)
C6 C7 H7 119.9
C26 C27 H27 120.9
C26 C27 C28 118.2(5)
C28 C27 H27 120.9
C19 C20 H20 120.7
C19 C20 C21 118.6(5)
C21 C20 H20 120.7
C9 C10 H10 120.0
C11 C10 C9 120.0(4)
C11 C10 H10 120.0
C5 C6 H6 120.1
C7 C6 C5 119.8(4)
C7 C6 H6 120.1
C30 C29 H29 119.6
C28 C29 C30 120.8(5)
C28 C29 H29 119.6
C27 C28 H28 119.3
C29 C28 C27 121.4(5)
C29 C28 H28 119.3
C20 C21 H21 119.6
C22 C21 C20 120.8(5)
C22 C21 H21 119.6
O1 C8 H8A 109.5
O1 C8 H8B 109.5
O1 C8 H8C 109.5
H8A C8 H8B 109.5
H8A C8 H8C 109.5
H8B C8 H8C 109.5
C23 C22 H22 119.4
C21 C22 C23 121.2(5)
C21 C22 H22 119.4
O2 C15 H15A 109.5
O2 C15 H15B 109.5
O2 C15 H15C 109.5
H15A C15 H15B 109.5
H15A C15 H15C 109.5
H15B C15 H15C 109.5
Cl2 C32 H32A 109.1
Cl2 C32 H32B 109.1
Cl3 C32 Cl2 112.4(4)
Cl3 C32 H32A 109.1
Cl3 C32 H32B 109.1
H32A C32 H32B 107.8
Cl4 C33 Cl5 115.2(7)
Cl4 C33 H33A 108.5
Cl4 C33 H33B 108.5
Cl5 C33 H33A 108.5
Cl5 C33 H33B 108.5
H33A C33 H33B 107.5

loop_
_geom_bond_atom_site_label_1
_geom_bond_atom_site_label_2
_geom_bond_distance
Pd1 Cl1 2.2681(17)
Pd1 C1 2.163(3)
Pd1 N2 2.159(3)
Pd1 N1 2.102(3)
Cl2 C32 1.766(8)
Cl3 C32 1.727(8)
Cl4 C33 1.645(12)
C1 H1A 0.9600
C1 H1B 0.9600
C1 H1C 0.9600
Cl5 C33 1.764(15)
N2 C17 1.285(5)
N2 C9 1.431(5)
O1 C5 1.370(5)
O1 C8 1.415(7)
N1 C16 1.281(5)
N1 C2 1.445(5)
O2 C12 1.374(5)
O2 C15 1.419(7)
C17 C16 1.500(5)
C17 C25 1.531(5)
C16 C18 1.529(5)
C25 H25 0.9800
C25 C26 1.526(6)
C25 C24 1.518(6)
C9 C14 1.368(6)
C9 C10 1.399(6)
C31 C26 1.404(6)
C31 C18 1.508(6)
C31 C30 1.398(6)
C26 C27 1.391(7)
C2 C3 1.378(6)
C2 C7 1.396(6)
C18 H18 0.9800
C18 C19 1.517(6)
C14 H14 0.9300
C14 C13 1.400(6)
C5 C4 1.378(7)
C5 C6 1.396(6)
C12 C13 1.361(7)
C12 C11 1.389(7)
C3 H3 0.9300
C3 C4 1.405(6)
C4 H4 0.9300
C30 H30 0.9300
C30 C29 1.373(8)
C13 H13 0.9300
C19 C24 1.392(6)
C19 C20 1.386(6)
C11 H11 0.9300
C11 C10 1.373(6)
C24 C23 1.393(6)
C23 H23 0.9300
C23 C22 1.381(7)
C7 H7 0.9300
C7 C6 1.379(6)
C27 H27 0.9300
C27 C28 1.407(8)
C20 H20 0.9300
C20 C21 1.398(7)
C10 H10 0.9300
C6 H6 0.9300
C29 H29 0.9300
C29 C28 1.368(8)
C28 H28 0.9300
C21 H21 0.9300
C21 C22 1.367(8)
C8 H8A 0.9600
C8 H8B 0.9600
C8 H8C 0.9600
C22 H22 0.9300
C15 H15A 0.9600
C15 H15B 0.9600
C15 H15C 0.9600
C32 H32A 0.9700
C32 H32B 0.9700
C33 H33A 0.9700
C33 H33B 0.9700
